data_1558721
loop_
_publ_author_name
'Berton, Cesare'
'Busiello, Daniel Maria'
'Zamuner, Stefano'
'Solari, Euro'
'Scopelliti, Rosario'
'Fadaei-Tirani, Farzaneh'
'Severin, Kay'
'Pezzato, Cristian'

_publ_section_title
;
 Thermodynamics and kinetics of protonated merocyanine photoacids in water
;
_journal_name_full 'Chemical Science'
_journal_paper_doi 10.1039/D0SC03152F
_journal_year 2020
_chemical_formula_sum 'C21 H23 N O4 S'
_chemical_formula_weight 385.46
_space_group_crystal_system monoclinic
_space_group_IT_number 14
_space_group_name_Hall '-P 2ybc'
_space_group_name_H-M_alt 'P 1 21/c 1'
_atom_sites_solution_hydrogens mixed
_audit_block_doi 10.5517/ccdc.csd.cc224csd
_audit_creation_method SHELXL-2014/7
_audit_update_record
;
2019-04-17 deposited with the CCDC.	2020-07-27 downloaded from the CCDC.
;
_cell_angle_alpha 90
_cell_angle_beta 111.756(12)
_cell_angle_gamma 90
_cell_formula_units_Z 4
_cell_length_a 11.282(6)
_cell_length_b 15.881(7)
_cell_length_c 11.591(6)
_cell_measurement_reflns_used 664
_cell_measurement_temperature 296(2)
_cell_measurement_theta_max 20.05
_cell_measurement_theta_min 2.33
_cell_volume 1928.8(17)
_computing_structure_refinement 'SHELXL-2014/7 (Sheldrick, 2014)'
_diffrn_ambient_temperature 296(2)
_diffrn_measured_fraction_theta_full 0.997
_diffrn_measured_fraction_theta_max 0.975
_diffrn_measurement_device_type CCD
_diffrn_radiation_type MoK\a
_diffrn_radiation_wavelength 0.71073
_diffrn_reflns_av_R_equivalents 0.1443
_diffrn_reflns_av_unetI/netI 0.1474
_diffrn_reflns_Laue_measured_fraction_full 0.997
_diffrn_reflns_Laue_measured_fraction_max 0.975
_diffrn_reflns_limit_h_max 13
_diffrn_reflns_limit_h_min -13
_diffrn_reflns_limit_k_max 19
_diffrn_reflns_limit_k_min -18
_diffrn_reflns_limit_l_max 13
_diffrn_reflns_limit_l_min -14
_diffrn_reflns_number 11443
_diffrn_reflns_point_group_measured_fraction_full 0.997
_diffrn_reflns_point_group_measured_fraction_max 0.975
_diffrn_reflns_theta_full 25.242
_diffrn_reflns_theta_max 25.599
_diffrn_reflns_theta_min 1.944
_exptl_absorpt_coefficient_mu 0.194
_exptl_absorpt_correction_type multi-scan
_exptl_absorpt_process_details sadabs
_exptl_crystal_colour red
_exptl_crystal_density_diffrn 1.327
_exptl_crystal_description Block
_exptl_crystal_F_000 816
_exptl_crystal_size_max 0.220
_exptl_crystal_size_mid 0.200
_exptl_crystal_size_min 0.180
_exptl_transmission_factor_max 0.864
_exptl_transmission_factor_min 0.864
_refine_diff_density_max 0.278
_refine_diff_density_min -0.595
_refine_diff_density_rms 0.074
_refine_ls_extinction_method none
_refine_ls_goodness_of_fit_ref 0.958
_refine_ls_hydrogen_treatment mixed
_refine_ls_matrix_type full
_refine_ls_number_parameters 249
_refine_ls_number_reflns 3544
_refine_ls_number_restraints 1
_refine_ls_restrained_S_all 0.958
_refine_ls_R_factor_all 0.1508
_refine_ls_R_factor_gt 0.0748
_refine_ls_shift/su_max 0.000
_refine_ls_shift/su_mean 0.000
_refine_ls_structure_factor_coef Fsqd
_refine_ls_weighting_details 'w=1/[\s^2^(Fo^2^)+(0.0821P)^2^] where P=(Fo^2^+2Fc^2^)/3'
_refine_ls_weighting_scheme calc
_refine_ls_wR_factor_gt 0.1676
_refine_ls_wR_factor_ref 0.2100
_reflns_Friedel_coverage 0.000
_reflns_number_gt 1769
_reflns_number_total 3544
_reflns_threshold_expression 'I > 2\s(I)'
_cod_data_source_file d0sc03152f2.cif
_cod_data_source_block 1_a
_cod_original_cell_volume 1928.7(17)
_cod_original_sg_symbol_H-M 'P 21/c'
_cod_database_code 1558721
_shelx_shelxl_version_number 2014/7
_shelx_space_group_comment
;
The symmetry employed for this shelxl refinement is uniquely defined
by the following loop, which should always be used as a source of
symmetry information in preference to the above space-group names.
They are only intended as comments.
;
_shelx_estimated_absorpt_t_min 0.958
_shelx_estimated_absorpt_t_max 0.966

loop_
_space_group_symop_operation_xyz
'x, y, z'
'-x, y+1/2, -z+1/2'
'-x, -y, -z'
'x, -y-1/2, z-1/2'

loop_
_atom_site_label
_atom_site_type_symbol
_atom_site_fract_x
_atom_site_fract_y
_atom_site_fract_z
_atom_site_U_iso_or_equiv
_atom_site_adp_type
_atom_site_occupancy
_atom_site_site_symmetry_order
_atom_site_calc_flag
_atom_site_refinement_flags_posn
_atom_site_refinement_flags_adp
_atom_site_refinement_flags_occupancy
_atom_site_disorder_assembly
_atom_site_disorder_group
C1 C 0.4671(4) 0.3238(3) 0.2296(5) 0.0388(11) Uani 1 1 d . . . . .
C2 C 0.4195(5) 0.3165(3) 0.0995(5) 0.0482(13) Uani 1 1 d . . . . .
H2 H 0.3528 0.2796 0.0602 0.058 Uiso 1 1 calc R U . . .
C3 C 0.4702(5) 0.3630(3) 0.0309(5) 0.0568(14) Uani 1 1 d . . . . .
H3 H 0.4373 0.3579 -0.0551 0.068 Uiso 1 1 calc R U . . .
C4 C 0.5699(5) 0.4177(3) 0.0870(5) 0.0620(15) Uani 1 1 d . . . . .
H4 H 0.6049 0.4485 0.0392 0.074 Uiso 1 1 calc R U . . .
C5 C 0.6172(5) 0.4264(3) 0.2139(5) 0.0530(14) Uani 1 1 d . . . . .
H5 H 0.6836 0.4640 0.2513 0.064 Uiso 1 1 calc R U . . .
C6 C 0.5674(4) 0.3797(3) 0.2881(5) 0.0437(12) Uani 1 1 d . . . . .
C7 C 0.6108(5) 0.3895(3) 0.4224(5) 0.0472(13) Uani 1 1 d . . . . .
H7 H 0.5856 0.3490 0.4666 0.057 Uiso 1 1 calc R U . . .
C8 C 0.6849(4) 0.4529(3) 0.4873(5) 0.0476(13) Uani 1 1 d . . . . .
H8 H 0.7135 0.4918 0.4435 0.057 Uiso 1 1 calc R U . . .
C9 C 0.7227(4) 0.4651(3) 0.6171(5) 0.0420(12) Uani 1 1 d . . . . .
C10 C 0.7127(4) 0.4039(3) 0.7148(5) 0.0407(12) Uani 1 1 d . . . . .
C11 C 0.7758(4) 0.4538(3) 0.8325(5) 0.0417(12) Uani 1 1 d . . . . .
C12 C 0.8095(4) 0.5325(3) 0.8046(4) 0.0387(11) Uani 1 1 d . . . . .
C13 C 0.8621(4) 0.5945(3) 0.8911(5) 0.0450(12) Uani 1 1 d . . . . .
H13 H 0.8836 0.6470 0.8691 0.054 Uiso 1 1 calc R U . . .
C14 C 0.8814(4) 0.5744(3) 1.0126(5) 0.0510(13) Uani 1 1 d . . . . .
H14 H 0.9163 0.6147 1.0741 0.061 Uiso 1 1 calc R U . . .
C15 C 0.8505(4) 0.4964(3) 1.0453(5) 0.0535(13) Uani 1 1 d . . . . .
H15 H 0.8646 0.4849 1.1281 0.064 Uiso 1 1 calc R U . . .
C16 C 0.7978(5) 0.4341(3) 0.9548(5) 0.0519(14) Uani 1 1 d . . . . .
H16 H 0.7783 0.3810 0.9765 0.062 Uiso 1 1 calc R U . . .
C17 C 0.7795(5) 0.3195(3) 0.7148(5) 0.0564(15) Uani 1 1 d . . . . .
H17A H 0.8657 0.3298 0.7215 0.085 Uiso 1 1 calc R U . . .
H17B H 0.7345 0.2900 0.6388 0.085 Uiso 1 1 calc R U . . .
H17C H 0.7800 0.2861 0.7839 0.085 Uiso 1 1 calc R U . . .
C18 C 0.5708(4) 0.3900(3) 0.6974(6) 0.0563(14) Uani 1 1 d . . . . .
H18A H 0.5664 0.3549 0.7631 0.085 Uiso 1 1 calc R U . . .
H18B H 0.5266 0.3633 0.6189 0.085 Uiso 1 1 calc R U . . .
H18C H 0.5316 0.4434 0.6996 0.085 Uiso 1 1 calc R U . . .
C19 C 0.8014(4) 0.6112(3) 0.6092(4) 0.0400(11) Uani 1 1 d . . . . .
H19A H 0.7969 0.6616 0.6548 0.048 Uiso 1 1 calc R U . . .
H19B H 0.7360 0.6153 0.5266 0.048 Uiso 1 1 calc R U . . .
C20 C 0.9309(5) 0.6063(3) 0.5994(5) 0.0487(13) Uani 1 1 d . . . . .
H20A H 0.9416 0.5506 0.5703 0.058 Uiso 1 1 calc R U . . .
H20B H 0.9961 0.6136 0.6815 0.058 Uiso 1 1 calc R U . . .
C21 C 0.9510(4) 0.6714(3) 0.5126(5) 0.0451(12) Uani 1 1 d . . . . .
H21A H 1.0417 0.6755 0.5296 0.054 Uiso 1 1 calc R U . . .
H21B H 0.9230 0.7257 0.5313 0.054 Uiso 1 1 calc R U . . .
N1 N 0.7769(3) 0.5365(2) 0.6730(4) 0.0380(9) Uani 1 1 d . . . . .
O1 O 0.4178(3) 0.2799(2) 0.3007(3) 0.0543(10) Uani 1 1 d D . . . .
H1O H 0.361(4) 0.247(3) 0.256(4) 0.065 Uiso 1 1 d D U . . .
O2 O 0.7335(3) 0.6567(2) 0.3282(3) 0.0588(10) Uani 1 1 d . . . . .
O3 O 0.9046(4) 0.5659(2) 0.3311(4) 0.0790(13) Uani 1 1 d . . . . .
O4 O 0.9092(3) 0.7144(2) 0.2837(4) 0.0643(11) Uani 1 1 d . . . . .
S1 S 0.86959(12) 0.65035(7) 0.35059(12) 0.0447(4) Uani 1 1 d . . . . .

loop_
_atom_site_aniso_label
_atom_site_aniso_U_11
_atom_site_aniso_U_22
_atom_site_aniso_U_33
_atom_site_aniso_U_23
_atom_site_aniso_U_13
_atom_site_aniso_U_12
C1 0.040(3) 0.040(2) 0.036(3) -0.001(2) 0.013(2) -0.0014(19)
C2 0.051(3) 0.050(3) 0.038(3) -0.008(2) 0.011(3) -0.006(2)
C3 0.070(4) 0.066(3) 0.032(3) -0.006(3) 0.016(3) -0.002(3)
C4 0.075(4) 0.073(4) 0.043(4) 0.003(3) 0.029(3) -0.010(3)
C5 0.054(3) 0.052(3) 0.055(4) -0.007(3) 0.023(3) -0.013(2)
C6 0.046(3) 0.047(3) 0.034(3) -0.006(2) 0.010(2) -0.002(2)
C7 0.054(3) 0.047(3) 0.036(3) -0.004(2) 0.011(3) -0.008(2)
C8 0.054(3) 0.051(3) 0.034(3) -0.003(2) 0.013(3) -0.006(2)
C9 0.035(3) 0.048(3) 0.039(3) -0.004(2) 0.010(2) -0.006(2)
C10 0.038(3) 0.044(3) 0.036(3) -0.001(2) 0.010(2) -0.0031(19)
C11 0.037(3) 0.052(3) 0.034(3) 0.002(2) 0.012(2) -0.004(2)
C12 0.035(3) 0.054(3) 0.026(3) 0.000(2) 0.009(2) -0.001(2)
C13 0.049(3) 0.046(3) 0.039(3) -0.003(2) 0.015(3) 0.001(2)
C14 0.043(3) 0.068(3) 0.039(3) -0.008(3) 0.012(3) 0.000(2)
C15 0.053(3) 0.080(4) 0.027(3) 0.002(3) 0.013(3) 0.003(3)
C16 0.054(3) 0.055(3) 0.051(4) 0.009(3) 0.024(3) -0.005(2)
C17 0.059(3) 0.053(3) 0.049(4) 0.003(3) 0.012(3) 0.008(2)
C18 0.047(3) 0.063(3) 0.057(4) -0.002(3) 0.017(3) -0.012(2)
C19 0.046(3) 0.038(2) 0.033(3) 0.002(2) 0.012(2) 0.0009(19)
C20 0.047(3) 0.048(3) 0.048(3) 0.010(2) 0.014(3) 0.002(2)
C21 0.043(3) 0.052(3) 0.037(3) 0.001(2) 0.010(2) -0.006(2)
N1 0.040(2) 0.042(2) 0.030(2) -0.0029(17) 0.0099(19) -0.0042(16)
O1 0.064(2) 0.058(2) 0.039(2) -0.0079(17) 0.016(2) -0.0207(17)
O2 0.048(2) 0.079(2) 0.044(2) 0.0134(19) 0.0103(18) 0.0114(17)
O3 0.133(4) 0.046(2) 0.054(3) -0.0041(19) 0.030(3) 0.041(2)
O4 0.082(3) 0.067(2) 0.056(3) 0.0190(19) 0.039(2) 0.0057(19)
S1 0.0577(8) 0.0405(6) 0.0371(8) 0.0061(6) 0.0189(6) 0.0131(6)

loop_
_atom_type_symbol
_atom_type_description
_atom_type_scat_dispersion_real
_atom_type_scat_dispersion_imag
_atom_type_scat_source
C C 0.0033 0.0016 'International Tables Vol C Tables 4.2.6.8 and 6.1.1.4'
H H 0.0000 0.0000 'International Tables Vol C Tables 4.2.6.8 and 6.1.1.4'
N N 0.0061 0.0033 'International Tables Vol C Tables 4.2.6.8 and 6.1.1.4'
O O 0.0106 0.0060 'International Tables Vol C Tables 4.2.6.8 and 6.1.1.4'
S S 0.1246 0.1234 'International Tables Vol C Tables 4.2.6.8 and 6.1.1.4'

loop_
_geom_angle_atom_site_label_1
_geom_angle_atom_site_label_2
_geom_angle_atom_site_label_3
_geom_angle
_geom_angle_site_symmetry_1
_geom_angle_site_symmetry_3
_geom_angle_publ_flag
O1 C1 C6 118.3(4) . . ?
O1 C1 C2 122.2(4) . . ?
C6 C1 C2 119.5(4) . . ?
C3 C2 C1 120.5(5) . . ?
C3 C2 H2 119.8 . . ?
C1 C2 H2 119.8 . . ?
C2 C3 C4 120.9(5) . . ?
C2 C3 H3 119.5 . . ?
C4 C3 H3 119.5 . . ?
C5 C4 C3 119.6(5) . . ?
C5 C4 H4 120.2 . . ?
C3 C4 H4 120.2 . . ?
C4 C5 C6 121.3(5) . . ?
C4 C5 H5 119.4 . . ?
C6 C5 H5 119.4 . . ?
C1 C6 C5 118.3(5) . . ?
C1 C6 C7 118.5(4) . . ?
C5 C6 C7 123.1(4) . . ?
C8 C7 C6 124.8(5) . . ?
C8 C7 H7 117.6 . . ?
C6 C7 H7 117.6 . . ?
C7 C8 C9 125.1(5) . . ?
C7 C8 H8 117.4 . . ?
C9 C8 H8 117.4 . . ?
N1 C9 C8 122.3(4) . . ?
N1 C9 C10 109.0(4) . . ?
C8 C9 C10 128.7(4) . . ?
C11 C10 C9 101.3(4) . . ?
C11 C10 C17 113.0(4) . . ?
C9 C10 C17 112.5(4) . . ?
C11 C10 C18 108.0(4) . . ?
C9 C10 C18 110.5(4) . . ?
C17 C10 C18 111.0(4) . . ?
C12 C11 C16 119.1(5) . . ?
C12 C11 C10 110.0(4) . . ?
C16 C11 C10 130.8(4) . . ?
C13 C12 C11 124.1(5) . . ?
C13 C12 N1 128.1(4) . . ?
C11 C12 N1 107.8(4) . . ?
C12 C13 C14 116.2(5) . . ?
C12 C13 H13 121.9 . . ?
C14 C13 H13 121.9 . . ?
C15 C14 C13 121.9(5) . . ?
C15 C14 H14 119.0 . . ?
C13 C14 H14 119.0 . . ?
C14 C15 C16 120.5(5) . . ?
C14 C15 H15 119.8 . . ?
C16 C15 H15 119.8 . . ?
C11 C16 C15 118.2(5) . . ?
C11 C16 H16 120.9 . . ?
C15 C16 H16 120.9 . . ?
C10 C17 H17A 109.5 . . ?
C10 C17 H17B 109.5 . . ?
H17A C17 H17B 109.5 . . ?
C10 C17 H17C 109.5 . . ?
H17A C17 H17C 109.5 . . ?
H17B C17 H17C 109.5 . . ?
C10 C18 H18A 109.5 . . ?
C10 C18 H18B 109.5 . . ?
H18A C18 H18B 109.5 . . ?
C10 C18 H18C 109.5 . . ?
H18A C18 H18C 109.5 . . ?
H18B C18 H18C 109.5 . . ?
N1 C19 C20 111.2(3) . . ?
N1 C19 H19A 109.4 . . ?
C20 C19 H19A 109.4 . . ?
N1 C19 H19B 109.4 . . ?
C20 C19 H19B 109.4 . . ?
H19A C19 H19B 108.0 . . ?
C19 C20 C21 113.6(4) . . ?
C19 C20 H20A 108.8 . . ?
C21 C20 H20A 108.8 . . ?
C19 C20 H20B 108.8 . . ?
C21 C20 H20B 108.8 . . ?
H20A C20 H20B 107.7 . . ?
C20 C21 S1 115.1(3) . . ?
C20 C21 H21A 108.5 . . ?
S1 C21 H21A 108.5 . . ?
C20 C21 H21B 108.5 . . ?
S1 C21 H21B 108.5 . . ?
H21A C21 H21B 107.5 . . ?
C9 N1 C12 111.7(4) . . ?
C9 N1 C19 125.2(4) . . ?
C12 N1 C19 123.2(4) . . ?
C1 O1 H1O 110(4) . . ?
O3 S1 O4 114.4(2) . . ?
O3 S1 O2 111.5(2) . . ?
O4 S1 O2 111.7(2) . . ?
O3 S1 C21 106.0(2) . . ?
O4 S1 C21 106.9(2) . . ?
O2 S1 C21 105.7(2) . . ?

loop_
_geom_bond_atom_site_label_1
_geom_bond_atom_site_label_2
_geom_bond_distance
_geom_bond_site_symmetry_2
_geom_bond_publ_flag
C1 O1 1.348(5) . ?
C1 C6 1.399(6) . ?
C1 C2 1.405(7) . ?
C2 C3 1.357(7) . ?
C2 H2 0.9300 . ?
C3 C4 1.378(7) . ?
C3 H3 0.9300 . ?
C4 C5 1.373(8) . ?
C4 H4 0.9300 . ?
C5 C6 1.402(7) . ?
C5 H5 0.9300 . ?
C6 C7 1.456(7) . ?
C7 C8 1.347(6) . ?
C7 H7 0.9300 . ?
C8 C9 1.416(7) . ?
C8 H8 0.9300 . ?
C9 N1 1.337(5) . ?
C9 C10 1.527(7) . ?
C10 C11 1.509(7) . ?
C10 C17 1.538(6) . ?
C10 C18 1.554(6) . ?
C11 C12 1.379(6) . ?
C11 C16 1.381(7) . ?
C12 C13 1.373(6) . ?
C12 N1 1.432(6) . ?
C13 C14 1.380(7) . ?
C13 H13 0.9300 . ?
C14 C15 1.378(7) . ?
C14 H14 0.9300 . ?
C15 C16 1.404(7) . ?
C15 H15 0.9300 . ?
C16 H16 0.9300 . ?
C17 H17A 0.9600 . ?
C17 H17B 0.9600 . ?
C17 H17C 0.9600 . ?
C18 H18A 0.9600 . ?
C18 H18B 0.9600 . ?
C18 H18C 0.9600 . ?
C19 N1 1.477(5) . ?
C19 C20 1.509(6) . ?
C19 H19A 0.9700 . ?
C19 H19B 0.9700 . ?
C20 C21 1.517(6) . ?
C20 H20A 0.9700 . ?
C20 H20B 0.9700 . ?
C21 S1 1.790(5) . ?
C21 H21A 0.9700 . ?
C21 H21B 0.9700 . ?
O1 H1O 0.846(19) . ?
O2 S1 1.463(3) . ?
O3 S1 1.439(3) . ?
O4 S1 1.446(3) . ?

loop_
_geom_torsion_atom_site_label_1
_geom_torsion_atom_site_label_2
_geom_torsion_atom_site_label_3
_geom_torsion_atom_site_label_4
_geom_torsion
_geom_torsion_site_symmetry_1
_geom_torsion_site_symmetry_2
_geom_torsion_site_symmetry_3
_geom_torsion_site_symmetry_4
_geom_torsion_publ_flag
O1 C1 C2 C3 178.8(4) . . . . ?
C6 C1 C2 C3 0.1(7) . . . . ?
C1 C2 C3 C4 0.6(8) . . . . ?
C2 C3 C4 C5 -1.1(8) . . . . ?
C3 C4 C5 C6 1.0(8) . . . . ?
O1 C1 C6 C5 -179.0(4) . . . . ?
C2 C1 C6 C5 -0.2(7) . . . . ?
O1 C1 C6 C7 -1.9(7) . . . . ?
C2 C1 C6 C7 176.9(4) . . . . ?
C4 C5 C6 C1 -0.3(8) . . . . ?
C4 C5 C6 C7 -177.2(5) . . . . ?
C1 C6 C7 C8 -164.5(5) . . . . ?
C5 C6 C7 C8 12.4(8) . . . . ?
C6 C7 C8 C9 176.9(5) . . . . ?
C7 C8 C9 N1 -167.9(5) . . . . ?
C7 C8 C9 C10 13.0(8) . . . . ?
N1 C9 C10 C11 -2.2(5) . . . . ?
C8 C9 C10 C11 177.0(5) . . . . ?
N1 C9 C10 C17 -123.2(4) . . . . ?
C8 C9 C10 C17 56.0(6) . . . . ?
N1 C9 C10 C18 112.1(4) . . . . ?
C8 C9 C10 C18 -68.7(6) . . . . ?
C9 C10 C11 C12 2.9(5) . . . . ?
C17 C10 C11 C12 123.6(4) . . . . ?
C18 C10 C11 C12 -113.3(4) . . . . ?
C9 C10 C11 C16 -180.0(5) . . . . ?
C17 C10 C11 C16 -59.3(7) . . . . ?
C18 C10 C11 C16 63.8(6) . . . . ?
C16 C11 C12 C13 -1.4(7) . . . . ?
C10 C11 C12 C13 176.1(4) . . . . ?
C16 C11 C12 N1 179.9(4) . . . . ?
C10 C11 C12 N1 -2.6(5) . . . . ?
C11 C12 C13 C14 0.2(7) . . . . ?
N1 C12 C13 C14 178.6(4) . . . . ?
C12 C13 C14 C15 0.5(7) . . . . ?
C13 C14 C15 C16 0.1(7) . . . . ?
C12 C11 C16 C15 1.9(7) . . . . ?
C10 C11 C16 C15 -175.0(5) . . . . ?
C14 C15 C16 C11 -1.3(7) . . . . ?
N1 C19 C20 C21 168.2(4) . . . . ?
C19 C20 C21 S1 -75.0(5) . . . . ?
C8 C9 N1 C12 -178.4(4) . . . . ?
C10 C9 N1 C12 0.8(5) . . . . ?
C8 C9 N1 C19 1.6(7) . . . . ?
C10 C9 N1 C19 -179.2(4) . . . . ?
C13 C12 N1 C9 -177.5(4) . . . . ?
C11 C12 N1 C9 1.1(5) . . . . ?
C13 C12 N1 C19 2.4(7) . . . . ?
C11 C12 N1 C19 -178.9(4) . . . . ?
C20 C19 N1 C9 -89.5(5) . . . . ?
C20 C19 N1 C12 90.5(5) . . . . ?
C20 C21 S1 O3 -52.5(4) . . . . ?
C20 C21 S1 O4 -174.9(3) . . . . ?
C20 C21 S1 O2 66.0(4) . . . . ?
